data_4332398
loop_
_publ_author_name
'Frost, Brian J.'
'Bautista, Carolyn M.'
'Huang, Rongcai'
'Shearer, Jason'

_publ_section_title
;
 Manganese Complexes of 1,3,5-Triaza-7-phosphaadamantane (PTA):&#x00A0;
 The First Nitrogen-Bound Transition-Metal Complex of PTA
;
_journal_issue 9
_journal_name_full 'Inorganic Chemistry'
_journal_page_first 3481
_journal_page_last 3483
_journal_paper_doi 10.1021/ic060322p
_journal_volume 45
_journal_year 2006
_chemical_formula_sum 'C12 H28 Br2 Mn N6 O2 P2'
_chemical_formula_weight 565.10
_chemical_name_systematic
; 
 ? 
;
_space_group_IT_number 14
_symmetry_cell_setting monoclinic
_symmetry_space_group_name_Hall '-P 2ybc'
_symmetry_space_group_name_H-M 'P 1 21/c 1'
_atom_sites_solution_hydrogens geom
_atom_sites_solution_primary direct
_atom_sites_solution_secondary difmap
_audit_creation_method SHELXL-97
_cell_angle_alpha 90.00
_cell_angle_beta 96.8170(10)
_cell_angle_gamma 90.00
_cell_formula_units_Z 2
_cell_length_a 7.3749(4)
_cell_length_b 6.5706(3)
_cell_length_c 20.7553(11)
_cell_measurement_reflns_used 3290
_cell_measurement_temperature 100(2)
_cell_measurement_theta_max 32.26
_cell_measurement_theta_min 2.78
_cell_volume 998.64(9)
_computing_cell_refinement 'Bruker SMART'
_computing_data_collection 'Bruker SMART'
_computing_data_reduction 'Bruker SAINT'
_computing_molecular_graphics 'Bruker SHELXTL'
_computing_publication_material 'Bruker SHELXTL'
_computing_structure_refinement 'SHELXL-97 (Sheldrick, 1997)'
_computing_structure_solution 'SHELXS-97 (Sheldrick, 1990)'
_diffrn_ambient_temperature 100(2)
_diffrn_measured_fraction_theta_full 0.995
_diffrn_measured_fraction_theta_max 0.995
_diffrn_measurement_device_type 'CCD area detector'
_diffrn_measurement_method 'phi and omega scans'
_diffrn_radiation_monochromator graphite
_diffrn_radiation_source 'fine-focus sealed tube'
_diffrn_radiation_type MoK\a
_diffrn_radiation_wavelength 0.71073
_diffrn_reflns_av_R_equivalents 0.0510
_diffrn_reflns_av_sigmaI/netI 0.0635
_diffrn_reflns_limit_h_max 10
_diffrn_reflns_limit_h_min -11
_diffrn_reflns_limit_k_max 8
_diffrn_reflns_limit_k_min -9
_diffrn_reflns_limit_l_max 30
_diffrn_reflns_limit_l_min -31
_diffrn_reflns_number 10062
_diffrn_reflns_theta_full 32.27
_diffrn_reflns_theta_max 32.27
_diffrn_reflns_theta_min 1.98
_exptl_absorpt_coefficient_mu 4.842
_exptl_absorpt_correction_T_max 0.8565
_exptl_absorpt_correction_T_min 0.5150
_exptl_absorpt_correction_type multi-scan
_exptl_crystal_colour Colorless
_exptl_crystal_density_diffrn 1.879
_exptl_crystal_density_meas 0
_exptl_crystal_density_method 'not measured'
_exptl_crystal_description Plate
_exptl_crystal_F_000 566
_exptl_crystal_size_max 0.16
_exptl_crystal_size_mid 0.15
_exptl_crystal_size_min 0.03
_refine_diff_density_max 0.828
_refine_diff_density_min -0.579
_refine_diff_density_rms 0.138
_refine_ls_extinction_method none
_refine_ls_goodness_of_fit_ref 0.969
_refine_ls_hydrogen_treatment mixed
_refine_ls_matrix_type full
_refine_ls_number_parameters 199
_refine_ls_number_reflns 3521
_refine_ls_number_restraints 0
_refine_ls_restrained_S_all 0.969
_refine_ls_R_factor_all 0.0637
_refine_ls_R_factor_gt 0.0392
_refine_ls_shift/su_max 0.000
_refine_ls_shift/su_mean 0.000
_refine_ls_structure_factor_coef Fsqd
_refine_ls_weighting_details 'calc w=1/[\s^2^(Fo^2^)+(0.0342P)^2^+0.0000P] where P=(Fo^2^+2Fc^2^)/3'
_refine_ls_weighting_scheme calc
_refine_ls_wR_factor_gt 0.0717
_refine_ls_wR_factor_ref 0.0788
_reflns_number_gt 2632
_reflns_number_total 3521
_reflns_threshold_expression >2sigma(I)
_cod_data_source_file ic060322psup2.cif
_cod_data_source_block bjf136
_cod_depositor_comments
;
The following automatic conversions were performed:

'_symmetry_cell_setting' value 'Monoclinic' changed to 'monoclinic'
according to /home/saulius/struct/CIF-dictionaries/cif_core.dic
dictionary named 'cif_core.dic' version 2.4.2 from 2011-04-26.

Automatic conversion script
Id: cif_fix_values 1891 2012-01-12 08:04:46Z andrius 
;
_cod_original_sg_symbol_H-M P2(1)/c
_cod_database_code 4332398

loop_
_symmetry_equiv_pos_as_xyz
'x, y, z'
'-x, y+1/2, -z+1/2'
'-x, -y, -z'
'x, -y-1/2, z-1/2'

loop_
_atom_site_label
_atom_site_type_symbol
_atom_site_fract_x
_atom_site_fract_y
_atom_site_fract_z
_atom_site_U_iso_or_equiv
_atom_site_adp_type
_atom_site_occupancy
_atom_site_symmetry_multiplicity
_atom_site_calc_flag
_atom_site_refinement_flags
_atom_site_disorder_assembly
_atom_site_disorder_group
Mn1 Mn 0.0000 0.0000 0.0000 0.01196(12) Uani 1 2 d S . .
Br1 Br 0.18517(3) 0.29981(4) 0.063951(13) 0.01539(7) Uani 1 1 d . . .
P1 P -0.2520(4) 0.0412(5) 0.21767(12) 0.0203(5) Uani 0.578(6) 1 d P . .
O1 O 0.2137(3) -0.2095(3) 0.03237(10) 0.0161(4) Uani 1 1 d . . .
H1W H 0.299(5) -0.190(6) 0.0604(19) 0.038(11) Uiso 1 1 d . . .
H2W H 0.193(5) -0.323(6) 0.032(2) 0.041(12) Uiso 1 1 d . . .
N1 N -0.1656(3) -0.0763(3) 0.09417(10) 0.0129(4) Uani 1 1 d . . .
N2 N -0.2143(8) -0.3520(10) 0.1683(4) 0.0191(12) Uani 0.578(6) 1 d P . .
N3 N -0.4795(3) -0.1539(3) 0.12011(11) 0.0156(5) Uani 1 1 d . . .
C1 C -0.1433(4) 0.0838(5) 0.14504(14) 0.0193(6) Uani 1 1 d . A .
H1A H -0.028(4) 0.096(5) 0.1587(15) 0.019(8) Uiso 1 1 d . . .
H1B H -0.187(4) 0.201(4) 0.1263(14) 0.011(7) Uiso 1 1 d . . .
C2 C -0.1846(8) -0.2289(11) 0.2286(3) 0.0213(13) Uani 0.578(6) 1 d P A .
H2B H -0.072(8) -0.168(9) 0.245(3) 0.11(2) Uiso 1 1 d . . .
H2A H -0.268(8) -0.215(8) 0.269(3) 0.105(19) Uiso 1 1 d . . .
C3 C -0.4707(4) 0.0002(5) 0.17204(15) 0.0235(6) Uani 1 1 d . A .
H3A H -0.518(4) 0.128(5) 0.1557(17) 0.030(9) Uiso 1 1 d . . .
H3B H -0.535(4) -0.039(5) 0.2055(16) 0.021(8) Uiso 1 1 d . . .
C4 C -0.1002(4) -0.2754(4) 0.12183(15) 0.0184(5) Uani 1 1 d . A .
H4A H 0.024(4) -0.260(4) 0.1386(15) 0.016(8) Uiso 1 1 d . . .
H4B H -0.107(4) -0.371(5) 0.0852(16) 0.022(8) Uiso 1 1 d . . .
C5 C -0.4192(5) -0.3533(5) 0.1473(2) 0.0312(8) Uani 1 1 d . A .
H5A H -0.488(5) -0.387(5) 0.1772(18) 0.034(10) Uiso 1 1 d . . .
H5B H -0.434(5) -0.442(5) 0.1155(18) 0.035(10) Uiso 1 1 d . . .
C6 C -0.3641(4) -0.0927(5) 0.07065(13) 0.0187(6) Uani 1 1 d . A .
H6A H -0.369(4) -0.200(5) 0.0359(16) 0.021(8) Uiso 1 1 d . . .
H6B H -0.406(4) 0.045(5) 0.0523(16) 0.023(8) Uiso 1 1 d . . .
P1A P -0.2018(4) -0.3729(4) 0.19423(14) 0.0154(6) Uani 0.422(6) 1 d P A 2
N2A N -0.2748(17) 0.0486(19) 0.1959(5) 0.021(2) Uani 0.422(6) 1 d P A 2
C2A C -0.1997(10) -0.1255(13) 0.2381(4) 0.0155(14) Uani 0.422(6) 1 d P A 2

loop_
_atom_site_aniso_label
_atom_site_aniso_U_11
_atom_site_aniso_U_22
_atom_site_aniso_U_33
_atom_site_aniso_U_23
_atom_site_aniso_U_13
_atom_site_aniso_U_12
Mn1 0.0106(2) 0.0114(3) 0.0133(3) -0.0009(2) -0.0010(2) 0.0000(2)
Br1 0.01516(12) 0.01247(12) 0.01782(13) -0.00318(11) -0.00108(9) -0.00010(10)
P1 0.0195(10) 0.0257(9) 0.0159(12) -0.0012(10) 0.0033(9) -0.0016(7)
O1 0.0141(9) 0.0133(10) 0.0197(10) 0.0031(9) -0.0029(8) -0.0004(8)
N1 0.0108(9) 0.0138(10) 0.0135(11) -0.0002(9) -0.0011(8) 0.0002(8)
N2 0.019(2) 0.022(3) 0.015(3) 0.006(2) -0.003(2) 0.0043(18)
N3 0.0140(10) 0.0196(12) 0.0129(11) 0.0028(9) 0.0002(8) 0.0012(8)
C1 0.0267(15) 0.0166(14) 0.0144(13) 0.0006(11) 0.0022(11) 0.0006(12)
C2 0.017(2) 0.035(4) 0.011(3) 0.008(3) -0.0015(19) -0.005(3)
C3 0.0264(14) 0.0285(16) 0.0160(14) -0.0012(12) 0.0037(12) 0.0114(13)
C4 0.0195(13) 0.0147(13) 0.0215(14) 0.0011(11) 0.0043(11) 0.0031(11)
C5 0.0370(19) 0.0175(15) 0.035(2) 0.0039(14) -0.0150(16) -0.0072(13)
C6 0.0141(12) 0.0274(16) 0.0143(13) 0.0014(12) 0.0009(10) 0.0016(11)
P1A 0.0163(9) 0.0144(9) 0.0147(14) 0.0036(10) -0.0009(10) 0.0017(7)
N2A 0.029(4) 0.016(4) 0.015(5) 0.003(4) -0.013(4) -0.003(3)
C2A 0.016(3) 0.018(4) 0.011(3) 0.002(3) -0.002(2) -0.002(3)

loop_
_atom_type_symbol
_atom_type_description
_atom_type_scat_dispersion_real
_atom_type_scat_dispersion_imag
_atom_type_scat_source
C C 0.0033 0.0016 'International Tables Vol C Tables 4.2.6.8 and 6.1.1.4'
H H 0.0000 0.0000 'International Tables Vol C Tables 4.2.6.8 and 6.1.1.4'
N N 0.0061 0.0033 'International Tables Vol C Tables 4.2.6.8 and 6.1.1.4'
Br Br -0.2901 2.4595 'International Tables Vol C Tables 4.2.6.8 and 6.1.1.4'
Mn Mn 0.3368 0.7283 'International Tables Vol C Tables 4.2.6.8 and 6.1.1.4'
P P 0.1023 0.0942 'International Tables Vol C Tables 4.2.6.8 and 6.1.1.4'
O O 0.0106 0.0060 'International Tables Vol C Tables 4.2.6.8 and 6.1.1.4'

loop_
_geom_angle_atom_site_label_1
_geom_angle_atom_site_label_2
_geom_angle_atom_site_label_3
_geom_angle
_geom_angle_site_symmetry_1
_geom_angle_site_symmetry_3
O1 Mn1 O1 180.0 . 3
O1 Mn1 N1 92.05(7) . .
O1 Mn1 N1 87.95(7) 3 .
O1 Mn1 N1 87.95(7) . 3
O1 Mn1 N1 92.05(7) 3 3
N1 Mn1 N1 180.0 . 3
O1 Mn1 Br1 89.75(6) . 3
O1 Mn1 Br1 90.25(6) 3 3
N1 Mn1 Br1 88.39(5) . 3
N1 Mn1 Br1 91.61(5) 3 3
O1 Mn1 Br1 90.25(6) . .
O1 Mn1 Br1 89.75(6) 3 .
N1 Mn1 Br1 91.61(5) . .
N1 Mn1 Br1 88.39(5) 3 .
Br1 Mn1 Br1 180.0 3 .
C2A P1 C3 106.0(4) . .
C2A P1 C1 106.0(4) . .
C3 P1 C1 92.46(18) . .
C2A P1 C2 13.4(4) . .
C3 P1 C2 97.6(3) . .
C1 P1 C2 96.4(2) . .
Mn1 O1 H1W 127(3) . .
Mn1 O1 H2W 119(3) . .
H1W O1 H2W 107(4) . .
C1 N1 C4 110.2(2) . .
C1 N1 C6 107.8(2) . .
C4 N1 C6 108.9(2) . .
C1 N1 Mn1 113.22(16) . .
C4 N1 Mn1 108.39(14) . .
C6 N1 Mn1 108.26(15) . .
P1A N2 C4 134.0(10) . .
P1A N2 C2 47.4(8) . .
C4 N2 C2 109.5(5) . .
P1A N2 C5 108.7(10) . .
C4 N2 C5 116.7(5) . .
C2 N2 C5 106.6(5) . .
C6 N3 C3 110.2(2) . .
C6 N3 C5 109.8(2) . .
C3 N3 C5 110.2(2) . .
N1 C1 N2A 110.9(5) . .
N1 C1 P1 117.3(2) . .
N2A C1 P1 12.9(4) . .
N1 C1 H1A 109(2) . .
N2A C1 H1A 118(2) . .
P1 C1 H1A 105(2) . .
N1 C1 H1B 107.2(19) . .
N2A C1 H1B 101.8(19) . .
P1 C1 H1B 108.7(18) . .
H1A C1 H1B 110(3) . .
C2A C2 P1A 155.7(11) . .
C2A C2 N2 137.2(10) . .
P1A C2 N2 20.1(3) . .
C2A C2 P1 23.1(7) . .
P1A C2 P1 133.3(4) . .
N2 C2 P1 114.1(4) . .
C2A C2 H2B 70(4) . .
P1A C2 H2B 126(4) . .
N2 C2 H2B 125(4) . .
P1 C2 H2B 81(4) . .
C2A C2 H2A 66(3) . .
P1A C2 H2A 120(3) . .
N2 C2 H2A 131(3) . .
P1 C2 H2A 81(3) . .
H2B C2 H2A 103(5) . .
N3 C3 N2A 110.1(5) . .
N3 C3 P1 116.6(2) . .
N2A C3 P1 12.8(4) . .
N3 C3 H3A 111(2) . .
N2A C3 H3A 103(2) . .
P1 C3 H3A 109(2) . .
N3 C3 H3B 112(2) . .
N2A C3 H3B 112(2) . .
P1 C3 H3B 99(2) . .
H3A C3 H3B 108(3) . .
N2 C4 N1 112.2(3) . .
N2 C4 P1A 12.3(3) . .
N1 C4 P1A 118.0(2) . .
N2 C4 H4A 113.9(19) . .
N1 C4 H4A 107.8(18) . .
P1A C4 H4A 101.6(19) . .
N2 C4 H4B 108.4(18) . .
N1 C4 H4B 106.2(19) . .
P1A C4 H4B 114.6(18) . .
H4A C4 H4B 108(3) . .
N3 C5 N2 110.4(3) . .
N3 C5 P1A 119.0(2) . .
N2 C5 P1A 17.1(3) . .
N3 C5 H5A 109(2) . .
N2 C5 H5A 116(2) . .
P1A C5 H5A 99(2) . .
N3 C5 H5B 107(2) . .
N2 C5 H5B 104(2) . .
P1A C5 H5B 113(2) . .
H5A C5 H5B 109(3) . .
N3 C6 N1 114.8(2) . .
N3 C6 H6A 109.6(18) . .
N1 C6 H6A 103.7(18) . .
N3 C6 H6B 109.3(17) . .
N1 C6 H6B 107.5(18) . .
H6A C6 H6B 112(3) . .
N2 P1A C2 112.5(10) . .
N2 P1A C5 54.1(8) . .
C2 P1A C5 107.3(4) . .
N2 P1A C2A 104.5(9) . .
C2 P1A C2A 9.1(4) . .
C5 P1A C2A 99.2(3) . .
N2 P1A C4 33.7(8) . .
C2 P1A C4 100.7(3) . .
C5 P1A C4 87.5(2) . .
C2A P1A C4 96.5(3) . .
N2 P1A H2B 112(2) . .
C2 P1A H2B 24.0(19) . .
C5 P1A H2B 128.0(19) . .
C2A P1A H2B 30.1(18) . .
C4 P1A H2B 88.9(18) . .
C3 N2A C2A 107.6(8) . .
C3 N2A C1 117.8(7) . .
C2A N2A C1 107.2(8) . .
C2 C2A P1 143.5(11) . .
C2 C2A N2A 128.0(11) . .
P1 C2A N2A 15.6(5) . .
C2 C2A P1A 15.1(7) . .
P1 C2A P1A 129.0(6) . .
N2A C2A P1A 113.4(6) . .
C2 C2A H2B 66(4) . .
P1 C2A H2B 125(4) . .
N2A C2A H2B 126(4) . .
P1A C2A H2B 77(4) . .
C2 C2A H2A 75(3) . .
P1 C2A H2A 124(3) . .
N2A C2A H2A 128(3) . .
P1A C2A H2A 80(3) . .
H2B C2A H2A 106(5) . .

loop_
_geom_bond_atom_site_label_1
_geom_bond_atom_site_label_2
_geom_bond_distance
_geom_bond_site_symmetry_2
Mn1 O1 2.1398(19) .
Mn1 O1 2.1398(19) 3
Mn1 N1 2.476(2) .
Mn1 N1 2.476(2) 3
Mn1 Br1 2.6603(3) 3
Mn1 Br1 2.6603(3) .
P1 C2A 1.220(9) .
P1 C3 1.791(4) .
P1 C1 1.811(4) .
P1 C2 1.849(8) .
O1 H1W 0.82(4) .
O1 H2W 0.76(4) .
N1 C1 1.486(4) .
N1 C4 1.486(4) .
N1 C6 1.492(3) .
N2 P1A 0.553(6) .
N2 C4 1.443(8) .
N2 C2 1.485(9) .
N2 C5 1.522(7) .
N3 C6 1.465(3) .
N3 C3 1.474(4) .
N3 C5 1.475(4) .
C1 N2A 1.534(13) .
C1 H1A 0.87(3) .
C1 H1B 0.91(3) .
C2 C2A 0.720(8) .
C2 P1A 1.183(8) .
C2 H2B 0.95(6) .
C2 H2A 1.10(6) .
C3 N2A 1.505(12) .
C3 H3A 0.95(3) .
C3 H3B 0.92(3) .
C4 P1A 1.870(4) .
C4 H4A 0.94(3) .
C4 H4B 0.98(3) .
C5 P1A 1.779(4) .
C5 H5A 0.88(4) .
C5 H5B 0.88(4) .
C6 H6A 1.01(3) .
C6 H6B 1.02(3) .
P1A C2A 1.863(9) .
P1A H2B 1.90(6) .
N2A C2A 1.505(13) .
C2A H2B 0.98(6) .
C2A H2A 1.04(6) .

loop_
_geom_hbond_atom_site_label_D
_geom_hbond_atom_site_label_H
_geom_hbond_atom_site_label_A
_geom_hbond_distance_DH
_geom_hbond_distance_HA
_geom_hbond_distance_DA
_geom_hbond_angle_DHA
_geom_hbond_site_symmetry_A
O1 H2W Br1 0.76(4) 2.57(4) 3.302(2) 163(4) 1_545
O1 H1W N3 0.82(4) 1.94(4) 2.755(3) 174(4) 1_655

loop_
_geom_torsion_atom_site_label_1
_geom_torsion_atom_site_label_2
_geom_torsion_atom_site_label_3
_geom_torsion_atom_site_label_4
_geom_torsion
_geom_torsion_site_symmetry_1
O1 Mn1 N1 C1 102.77(18) .
O1 Mn1 N1 C1 -77.23(18) 3
N1 Mn1 N1 C1 -3(7) 3
Br1 Mn1 N1 C1 -167.53(17) 3
Br1 Mn1 N1 C1 12.47(17) .
O1 Mn1 N1 C4 -19.84(18) .
O1 Mn1 N1 C4 160.16(18) 3
N1 Mn1 N1 C4 -126(7) 3
Br1 Mn1 N1 C4 69.86(16) 3
Br1 Mn1 N1 C4 -110.14(16) .
O1 Mn1 N1 C6 -137.80(18) .
O1 Mn1 N1 C6 42.20(18) 3
N1 Mn1 N1 C6 116(7) 3
Br1 Mn1 N1 C6 -48.10(17) 3
Br1 Mn1 N1 C6 131.90(17) .
C4 N1 C1 N2A -68.6(5) .
C6 N1 C1 N2A 50.1(5) .
Mn1 N1 C1 N2A 169.8(5) .
C4 N1 C1 P1 -56.4(3) .
C6 N1 C1 P1 62.3(3) .
Mn1 N1 C1 P1 -178.00(17) .
C2A P1 C1 N1 53.2(5) .
C3 P1 C1 N1 -54.2(3) .
C2 P1 C1 N1 43.7(3) .
C2A P1 C1 N2A 116(3) .
C3 P1 C1 N2A 8(2) .
C2 P1 C1 N2A 106(3) .
P1A N2 C2 C2A -162.4(17) .
C4 N2 C2 C2A 65.1(16) .
C5 N2 C2 C2A -61.9(16) .
C4 N2 C2 P1A -132.5(12) .
C5 N2 C2 P1A 100.4(11) .
P1A N2 C2 P1 -164.0(10) .
C4 N2 C2 P1 63.5(6) .
C5 N2 C2 P1 -63.6(6) .
C3 P1 C2 C2A -130.1(19) .
C1 P1 C2 C2A 136.6(19) .
C2A P1 C2 P1A 170(2) .
C3 P1 C2 P1A 39.7(6) .
C1 P1 C2 P1A -53.7(6) .
C2A P1 C2 N2 177(2) .
C3 P1 C2 N2 47.1(5) .
C1 P1 C2 N2 -46.2(5) .
C6 N3 C3 N2A -50.5(5) .
C5 N3 C3 N2A 70.7(5) .
C6 N3 C3 P1 -62.5(3) .
C5 N3 C3 P1 58.7(3) .
C2A P1 C3 N3 -54.3(5) .
C1 P1 C3 N3 53.1(3) .
C2 P1 C3 N3 -43.7(3) .
C2A P1 C3 N2A -116(3) .
C1 P1 C3 N2A -9(2) .
C2 P1 C3 N2A -105(3) .
P1A N2 C4 N1 -120.8(14) .
C2 N2 C4 N1 -71.9(6) .
C5 N2 C4 N1 49.2(6) .
C2 N2 C4 P1A 48.9(13) .
C5 N2 C4 P1A 170.1(18) .
C1 N1 C4 N2 67.4(4) .
C6 N1 C4 N2 -50.6(4) .
Mn1 N1 C4 N2 -168.2(3) .
C1 N1 C4 P1A 55.5(3) .
C6 N1 C4 P1A -62.5(3) .
Mn1 N1 C4 P1A 179.89(16) .
C6 N3 C5 N2 50.7(4) .
C3 N3 C5 N2 -70.9(4) .
C6 N3 C5 P1A 67.0(4) .
C3 N3 C5 P1A -54.5(4) .
P1A N2 C5 N3 123.4(10) .
C4 N2 C5 N3 -49.0(6) .
C2 N2 C5 N3 73.6(6) .
C4 N2 C5 P1A -172.5(14) .
C2 N2 C5 P1A -49.8(9) .
C3 N3 C6 N1 62.8(3) .
C5 N3 C6 N1 -58.8(3) .
C1 N1 C6 N3 -61.9(3) .
C4 N1 C6 N3 57.7(3) .
Mn1 N1 C6 N3 175.32(19) .
C4 N2 P1A C2 75.0(14) .
C5 N2 P1A C2 -95.6(8) .
C4 N2 P1A C5 170.6(17) .
C2 N2 P1A C5 95.6(8) .
C4 N2 P1A C2A 79.7(13) .
C2 N2 P1A C2A 4.7(5) .
C5 N2 P1A C2A -90.9(7) .
C2 N2 P1A C4 -75.0(14) .
C5 N2 P1A C4 -170.6(17) .
C2A C2 P1A N2 30(3) .
P1 C2 P1A N2 20.2(12) .
C2A C2 P1A C5 -28(3) .
N2 C2 P1A C5 -57.7(9) .
P1 C2 P1A C5 -37.4(6) .
N2 C2 P1A C2A -30(3) .
P1 C2 P1A C2A -10(2) .
C2A C2 P1A C4 63(3) .
N2 C2 P1A C4 33.1(9) .
P1 C2 P1A C4 53.3(6) .
N3 C5 P1A N2 -63.4(11) .
N3 C5 P1A C2 42.2(5) .
N2 C5 P1A C2 105.7(11) .
N3 C5 P1A C2A 37.9(4) .
N2 C5 P1A C2A 101.4(11) .
N3 C5 P1A C4 -58.2(3) .
N2 C5 P1A C4 5.2(10) .
N1 C4 P1A N2 64.3(15) .
N2 C4 P1A C2 -114.7(15) .
N1 C4 P1A C2 -50.5(4) .
N2 C4 P1A C5 -7.6(14) .
N1 C4 P1A C5 56.7(3) .
N2 C4 P1A C2A -106.5(15) .
N1 C4 P1A C2A -42.3(3) .
N3 C3 N2A C2A -75.8(8) .
P1 C3 N2A C2A 47(2) .
N3 C3 N2A C1 45.4(10) .
P1 C3 N2A C1 169(3) .
N1 C1 N2A C3 -46.3(10) .
P1 C1 N2A C3 -169(3) .
N1 C1 N2A C2A 75.2(8) .
P1 C1 N2A C2A -47(2) .
P1A C2 C2A P1 -18(4) .
N2 C2 C2A P1 -4(3) .
P1A C2 C2A N2A -17(3) .
N2 C2 C2A N2A -2(2) .
P1 C2 C2A N2A 1.4(11) .
N2 C2 C2A P1A 14.7(14) .
P1 C2 C2A P1A 18(4) .
C3 P1 C2A C2 52.1(19) .
C1 P1 C2A C2 -45.3(19) .
C3 P1 C2A N2A 48(2) .
C1 P1 C2A N2A -49(2) .
C2 P1 C2A N2A -4(3) .
C3 P1 C2A P1A 46.0(7) .
C1 P1 C2A P1A -51.4(7) .
C2 P1 C2A P1A -6.1(14) .
C3 N2A C2A C2 66.2(16) .
C1 N2A C2A C2 -61.4(16) .
C3 N2A C2A P1 -117(3) .
C1 N2A C2A P1 115(2) .
C3 N2A C2A P1A 61.4(9) .
C1 N2A C2A P1A -66.2(8) .
N2 P1A C2A C2 -151(3) .
C5 P1A C2A C2 153(3) .
C4 P1A C2A C2 -118(3) .
N2 P1A C2A P1 14.5(12) .
C2 P1A C2A P1 166(3) .
C5 P1A C2A P1 -40.6(7) .
C4 P1A C2A P1 47.9(7) .
N2 P1A C2A N2A 14.0(12) .
C2 P1A C2A N2A 165(3) .
C5 P1A C2A N2A -41.2(7) .
C4 P1A C2A N2A 47.3(7) .
